data_4075845
loop_
_publ_author_name
'Domin, Doris'
'Benito-Garagorri, David'
'Mereiter, Kurt'
'Fr\"ohlich, Johannes'
'Kirchner, Karl'

_publ_section_title
;
 Synthesis and Reactivity of Palladium and Nickel \b-Diimine
 Complexes:&#x00A0; Application as Catalysts for Heck, Suzuki, and Hiyama
 Coupling Reactions&#x2020;
;
_journal_issue 16
_journal_name_full Organometallics
_journal_page_first 3957
_journal_paper_doi 10.1021/om050201h
_journal_volume 24
_journal_year 2005
_chemical_formula_moiety 'C32 H46 N2'
_chemical_formula_sum 'C32 H46 N2'
_chemical_formula_weight 458.71
_chemical_name_systematic
; 
N,N'-(1,1-cyclohexylidenedimethylidyne)bis(2,6-bis(1-methylethyl)-
benzenamine)
;
_space_group_IT_number 2
_symmetry_cell_setting triclinic
_symmetry_space_group_name_Hall '-P 1'
_symmetry_space_group_name_H-M 'P -1'
_atom_sites_solution_hydrogens geom
_atom_sites_solution_primary direct
_atom_sites_solution_secondary difmap
_audit_creation_method SHELXL-97
_cell_angle_alpha 77.1500(10)
_cell_angle_beta 71.0500(10)
_cell_angle_gamma 69.5720(10)
_cell_formula_units_Z 2
_cell_length_a 11.6301(5)
_cell_length_b 11.6674(5)
_cell_length_c 11.9371(5)
_cell_measurement_reflns_used 8199
_cell_measurement_temperature 173(2)
_cell_measurement_theta_max 30.01
_cell_measurement_theta_min 2.43
_cell_volume 1424.74(11)
_computing_cell_refinement 'Bruker SAINT'
_computing_data_collection 'Bruker SMART'
_computing_data_reduction 'Bruker SAINT, SADABS, XPREP'
_computing_molecular_graphics 'Bruker SHELXTL'
_computing_publication_material 'Bruker SHELXTL'
_computing_structure_refinement 'SHELXL-97 (Sheldrick, 1997)'
_computing_structure_solution 'SHELXS-97 (Sheldrick, 1997)'
_diffrn_ambient_temperature 173(2)
_diffrn_measured_fraction_theta_full 0.997
_diffrn_measured_fraction_theta_max 0.997
_diffrn_measurement_device_type 'CCD area detector'
_diffrn_measurement_method 'phi and omega scans'
_diffrn_radiation_monochromator graphite
_diffrn_radiation_source 'normal-focus sealed tube'
_diffrn_radiation_type MoK\a
_diffrn_radiation_wavelength 0.71073
_diffrn_reflns_av_R_equivalents 0.0168
_diffrn_reflns_av_sigmaI/netI 0.0197
_diffrn_reflns_limit_h_max 14
_diffrn_reflns_limit_h_min -14
_diffrn_reflns_limit_k_max 14
_diffrn_reflns_limit_k_min -14
_diffrn_reflns_limit_l_max 15
_diffrn_reflns_limit_l_min -15
_diffrn_reflns_number 17396
_diffrn_reflns_theta_full 27.00
_diffrn_reflns_theta_max 27.00
_diffrn_reflns_theta_min 2.26
_diffrn_standards_decay_% 0
_exptl_absorpt_coefficient_mu 0.061
_exptl_absorpt_correction_T_max 1.00
_exptl_absorpt_correction_T_min 0.91
_exptl_absorpt_correction_type multi-scan
_exptl_absorpt_process_details 'program SADABS, V2.10'
_exptl_crystal_colour colorless
_exptl_crystal_density_diffrn 1.069
_exptl_crystal_density_meas 0
_exptl_crystal_density_method 'not measured'
_exptl_crystal_description prism
_exptl_crystal_F_000 504
_exptl_crystal_size_max 0.72
_exptl_crystal_size_mid 0.39
_exptl_crystal_size_min 0.32
_refine_diff_density_max 0.257
_refine_diff_density_min -0.207
_refine_diff_density_rms 0.031
_refine_ls_extinction_method none
_refine_ls_goodness_of_fit_ref 1.039
_refine_ls_hydrogen_treatment mixed
_refine_ls_matrix_type full
_refine_ls_number_parameters 307
_refine_ls_number_reflns 6196
_refine_ls_number_restraints 0
_refine_ls_restrained_S_all 1.039
_refine_ls_R_factor_all 0.0516
_refine_ls_R_factor_gt 0.0423
_refine_ls_shift/su_max 0.000
_refine_ls_shift/su_mean 0.000
_refine_ls_structure_factor_coef Fsqd
_refine_ls_weighting_details 'calc w=1/[\s^2^(Fo^2^)+(0.0563P)^2^+0.3063P] where P=(Fo^2^+2Fc^2^)/3'
_refine_ls_weighting_scheme calc
_refine_ls_wR_factor_gt 0.1108
_refine_ls_wR_factor_ref 0.1193
_reflns_number_gt 5119
_reflns_number_total 6196
_reflns_threshold_expression >2sigma(I)
_cod_data_source_file om050201hsi20050317_092302.cif
_cod_data_source_block compd4b
_cod_depositor_comments
;
The following automatic conversions were performed:

'_symmetry_cell_setting' value 'Triclinic' changed to 'triclinic'
according to /home/saulius/struct/CIF-dictionaries/cif_core.dic
dictionary named 'cif_core.dic' version 2.4.1 from 2010-06-29.

Automatic conversion script
Id: cif_fix_values 1715 2011-07-08 13:25:40Z adriana 
;
_cod_original_sg_symbol_H-M P-1
_cod_database_code 4075845

loop_
_symmetry_equiv_pos_as_xyz
'x, y, z'
'-x, -y, -z'

loop_
_atom_site_label
_atom_site_type_symbol
_atom_site_fract_x
_atom_site_fract_y
_atom_site_fract_z
_atom_site_U_iso_or_equiv
_atom_site_adp_type
_atom_site_occupancy
_atom_site_symmetry_multiplicity
_atom_site_calc_flag
_atom_site_refinement_flags
N1 N 0.22082(8) 0.53531(8) 0.22242(8) 0.0313(2) Uani 1 1 d .
N2 N 0.24394(8) 0.77285(8) 0.34839(8) 0.0295(2) Uani 1 1 d .
C1 C 0.23380(10) 0.64145(9) 0.19305(9) 0.0266(2) Uani 1 1 d .
H1A H 0.3165 0.6484 0.1523 0.032 Uiso 1 1 calc R
C2 C 0.12528(10) 0.75847(9) 0.21891(9) 0.0274(2) Uani 1 1 d .
C3 C 0.14741(10) 0.81582(10) 0.30866(9) 0.0300(2) Uani 1 1 d .
H3A H 0.0847 0.8887 0.3368 0.036 Uiso 1 1 calc R
C4 C 0.12891(11) 0.85321(10) 0.10504(10) 0.0319(2) Uani 1 1 d .
H4A H 0.0747 0.9358 0.1276 0.038 Uiso 1 1 calc R
H4B H 0.2173 0.8569 0.0686 0.038 Uiso 1 1 calc R
C5 C 0.08320(13) 0.82181(11) 0.01316(11) 0.0413(3) Uani 1 1 d .
H5A H 0.0833 0.8873 -0.0557 0.050 Uiso 1 1 calc R
H5B H 0.1424 0.7434 -0.0161 0.050 Uiso 1 1 calc R
C6 C -0.05018(14) 0.80966(13) 0.06687(14) 0.0500(3) Uani 1 1 d .
H6A H -0.0774 0.7876 0.0062 0.060 Uiso 1 1 calc R
H6B H -0.1105 0.8896 0.0916 0.060 Uiso 1 1 calc R
C7 C -0.05332(12) 0.71091(12) 0.17459(13) 0.0443(3) Uani 1 1 d .
H7A H 0.0008 0.6298 0.1481 0.053 Uiso 1 1 calc R
H7B H -0.1417 0.7068 0.2103 0.053 Uiso 1 1 calc R
C8 C -0.00626(10) 0.73717(11) 0.26880(11) 0.0355(3) Uani 1 1 d .
H8A H -0.0018 0.6668 0.3330 0.043 Uiso 1 1 calc R
H8B H -0.0688 0.8111 0.3046 0.043 Uiso 1 1 calc R
C11 C 0.33453(10) 0.43320(9) 0.19761(10) 0.0306(2) Uani 1 1 d .
C12 C 0.39693(11) 0.37808(10) 0.28822(11) 0.0355(3) Uani 1 1 d .
C13 C 0.50819(12) 0.27989(11) 0.26223(12) 0.0425(3) Uani 1 1 d .
H13A H 0.5531 0.2418 0.3212 0.051 Uiso 1 1 calc R
C14 C 0.55413(12) 0.23713(11) 0.15236(12) 0.0437(3) Uani 1 1 d .
H14A H 0.6310 0.1713 0.1359 0.052 Uiso 1 1 calc R
C15 C 0.48899(11) 0.28952(10) 0.06629(11) 0.0385(3) Uani 1 1 d .
H15A H 0.5204 0.2576 -0.0081 0.046 Uiso 1 1 calc R
C16 C 0.37769(10) 0.38864(10) 0.08688(10) 0.0320(2) Uani 1 1 d .
C17 C 0.34336(12) 0.42405(12) 0.40984(11) 0.0424(3) Uani 1 1 d .
H17A H 0.3204 0.5160 0.3963 0.051 Uiso 1 1 calc R
C18 C 0.22186(16) 0.39020(16) 0.47794(14) 0.0626(4) Uani 1 1 d .
H18A H 0.1616 0.4205 0.4289 0.094 Uiso 1 1 calc R
H18B H 0.1836 0.4279 0.5523 0.094 Uiso 1 1 calc R
H18C H 0.2421 0.3004 0.4965 0.094 Uiso 1 1 calc R
C19 C 0.43830(18) 0.37749(18) 0.48520(16) 0.0703(5) Uani 1 1 d .
H19A H 0.5162 0.3997 0.4406 0.105 Uiso 1 1 calc R
H19B H 0.4590 0.2877 0.5038 0.105 Uiso 1 1 calc R
H19C H 0.4006 0.4152 0.5596 0.105 Uiso 1 1 calc R
C110 C 0.30180(11) 0.44287(11) -0.00470(11) 0.0376(3) Uani 1 1 d .
H11A H 0.2681 0.5340 -0.0025 0.045 Uiso 1 1 calc R
C111 C 0.18754(16) 0.39435(18) 0.03158(17) 0.0674(5) Uani 1 1 d .
H11E H 0.1391 0.4092 0.1139 0.101 Uiso 1 1 calc R
H11F H 0.2171 0.3057 0.0261 0.101 Uiso 1 1 calc R
H11G H 0.1328 0.4370 -0.0218 0.101 Uiso 1 1 calc R
C112 C 0.37923(15) 0.42124(16) -0.13230(13) 0.0600(4) Uani 1 1 d .
H11B H 0.4522 0.4531 -0.1538 0.090 Uiso 1 1 calc R
H11C H 0.3255 0.4640 -0.1866 0.090 Uiso 1 1 calc R
H11D H 0.4098 0.3327 -0.1387 0.090 Uiso 1 1 calc R
C21 C 0.25453(10) 0.84074(10) 0.42840(10) 0.0316(2) Uani 1 1 d .
C22 C 0.18564(12) 0.83176(11) 0.54885(10) 0.0384(3) Uani 1 1 d .
C23 C 0.19856(13) 0.90255(13) 0.62182(12) 0.0494(3) Uani 1 1 d .
H23A H 0.1523 0.8994 0.7037 0.059 Uiso 1 1 calc R
C24 C 0.27734(14) 0.97708(14) 0.57720(14) 0.0531(4) Uani 1 1 d .
H24A H 0.2826 1.0263 0.6279 0.064 Uiso 1 1 calc R
C25 C 0.34807(13) 0.98030(13) 0.45990(14) 0.0484(3) Uani 1 1 d .
H25A H 0.4034 1.0303 0.4308 0.058 Uiso 1 1 calc R
C26 C 0.33973(11) 0.91119(11) 0.38304(11) 0.0372(3) Uani 1 1 d .
C27 C 0.10263(13) 0.74669(12) 0.59918(11) 0.0465(3) Uani 1 1 d .
H27A H 0.1189 0.6963 0.5349 0.056 Uiso 1 1 calc R
C28 C 0.1385(2) 0.6571(2) 0.70493(17) 0.0871(6) Uani 1 1 d .
H28A H 0.0828 0.6041 0.7346 0.131 Uiso 1 1 calc R
H28B H 0.1284 0.7033 0.7685 0.131 Uiso 1 1 calc R
H28C H 0.2273 0.6061 0.6798 0.131 Uiso 1 1 calc R
C29 C -0.03814(16) 0.81634(17) 0.6304(2) 0.0760(5) Uani 1 1 d .
H29A H -0.0589 0.8733 0.5610 0.114 Uiso 1 1 calc R
H29B H -0.0591 0.8629 0.6970 0.114 Uiso 1 1 calc R
H29C H -0.0876 0.7578 0.6535 0.114 Uiso 1 1 calc R
C210 C 0.41727(12) 0.91295(12) 0.25336(12) 0.0432(3) Uani 1 1 d .
H21A H 0.4208 0.8371 0.2249 0.052 Uiso 1 1 calc R
C211 C 0.55490(13) 0.90889(14) 0.23614(16) 0.0571(4) Uani 1 1 d .
H21B H 0.5949 0.8375 0.2865 0.086 Uiso 1 1 calc R
H21C H 0.5553 0.9846 0.2586 0.086 Uiso 1 1 calc R
H21D H 0.6026 0.9020 0.1523 0.086 Uiso 1 1 calc R
C212 C 0.35286(14) 1.02339(15) 0.17579(14) 0.0560(4) Uani 1 1 d .
H21E H 0.2650 1.0246 0.1878 0.084 Uiso 1 1 calc R
H21F H 0.3997 1.0170 0.0917 0.084 Uiso 1 1 calc R
H21G H 0.3525 1.0995 0.1980 0.084 Uiso 1 1 calc R

loop_
_atom_site_aniso_label
_atom_site_aniso_U_11
_atom_site_aniso_U_22
_atom_site_aniso_U_33
_atom_site_aniso_U_23
_atom_site_aniso_U_13
_atom_site_aniso_U_12
N1 0.0273(4) 0.0272(4) 0.0371(5) -0.0031(4) -0.0074(4) -0.0073(4)
N2 0.0300(5) 0.0291(4) 0.0296(4) -0.0041(4) -0.0089(4) -0.0077(4)
C1 0.0242(5) 0.0285(5) 0.0263(5) -0.0032(4) -0.0063(4) -0.0076(4)
C2 0.0253(5) 0.0267(5) 0.0292(5) -0.0045(4) -0.0080(4) -0.0054(4)
C3 0.0300(5) 0.0275(5) 0.0300(5) -0.0064(4) -0.0085(4) -0.0035(4)
C4 0.0348(6) 0.0268(5) 0.0345(6) -0.0020(4) -0.0130(5) -0.0075(4)
C5 0.0546(7) 0.0356(6) 0.0381(6) -0.0004(5) -0.0247(6) -0.0101(5)
C6 0.0533(8) 0.0452(7) 0.0655(9) -0.0020(6) -0.0387(7) -0.0137(6)
C7 0.0339(6) 0.0421(7) 0.0635(8) -0.0047(6) -0.0208(6) -0.0135(5)
C8 0.0243(5) 0.0365(6) 0.0418(6) -0.0057(5) -0.0060(4) -0.0065(4)
C11 0.0255(5) 0.0235(5) 0.0403(6) -0.0003(4) -0.0061(4) -0.0092(4)
C12 0.0331(6) 0.0288(5) 0.0414(6) 0.0027(5) -0.0095(5) -0.0105(4)
C13 0.0358(6) 0.0342(6) 0.0500(7) 0.0072(5) -0.0143(5) -0.0064(5)
C14 0.0315(6) 0.0305(6) 0.0540(8) 0.0009(5) -0.0057(5) -0.0005(5)
C15 0.0337(6) 0.0293(5) 0.0445(7) -0.0034(5) -0.0023(5) -0.0082(5)
C16 0.0291(5) 0.0247(5) 0.0406(6) -0.0010(4) -0.0069(4) -0.0103(4)
C17 0.0454(7) 0.0376(6) 0.0410(7) 0.0017(5) -0.0138(5) -0.0106(5)
C18 0.0652(10) 0.0702(10) 0.0468(8) -0.0049(7) 0.0013(7) -0.0302(8)
C19 0.0742(11) 0.0763(11) 0.0589(10) -0.0084(8) -0.0337(9) -0.0063(9)
C110 0.0354(6) 0.0320(6) 0.0452(7) -0.0097(5) -0.0125(5) -0.0053(5)
C111 0.0536(9) 0.0877(12) 0.0774(11) -0.0077(9) -0.0264(8) -0.0345(9)
C112 0.0543(9) 0.0675(10) 0.0464(8) -0.0073(7) -0.0165(7) -0.0013(7)
C21 0.0299(5) 0.0292(5) 0.0346(6) -0.0077(4) -0.0149(4) 0.0002(4)
C22 0.0380(6) 0.0375(6) 0.0333(6) -0.0063(5) -0.0155(5) 0.0029(5)
C23 0.0482(7) 0.0552(8) 0.0388(7) -0.0185(6) -0.0217(6) 0.0085(6)
C24 0.0480(8) 0.0547(8) 0.0650(9) -0.0316(7) -0.0331(7) 0.0059(6)
C25 0.0390(7) 0.0451(7) 0.0699(9) -0.0237(7) -0.0249(6) -0.0037(5)
C26 0.0318(6) 0.0335(6) 0.0485(7) -0.0118(5) -0.0171(5) -0.0027(4)
C27 0.0510(8) 0.0448(7) 0.0316(6) -0.0030(5) -0.0056(5) -0.0062(6)
C28 0.0817(13) 0.0893(14) 0.0674(12) 0.0338(10) -0.0261(10) -0.0192(11)
C29 0.0499(9) 0.0628(10) 0.1044(15) 0.0029(10) -0.0202(9) -0.0126(8)
C210 0.0358(6) 0.0420(7) 0.0540(8) -0.0134(6) -0.0073(5) -0.0143(5)
C211 0.0378(7) 0.0519(8) 0.0789(11) -0.0070(7) -0.0110(7) -0.0151(6)
C212 0.0442(8) 0.0700(10) 0.0511(8) -0.0020(7) -0.0104(6) -0.0196(7)

loop_
_atom_type_symbol
_atom_type_description
_atom_type_scat_dispersion_real
_atom_type_scat_dispersion_imag
_atom_type_scat_source
C C 0.0033 0.0016 'International Tables Vol C Tables 4.2.6.8 and 6.1.1.4'
H H 0.0000 0.0000 'International Tables Vol C Tables 4.2.6.8 and 6.1.1.4'
N N 0.0061 0.0033 'International Tables Vol C Tables 4.2.6.8 and 6.1.1.4'

loop_
_geom_angle_atom_site_label_1
_geom_angle_atom_site_label_2
_geom_angle_atom_site_label_3
_geom_angle
C1 N1 C11 116.91(9)
C3 N2 C21 117.43(9)
N1 C1 C2 123.74(9)
N1 C1 H1A 118.1
C2 C1 H1A 118.1
C3 C2 C1 108.01(8)
C3 C2 C8 108.97(9)
C1 C2 C8 113.37(9)
C3 C2 C4 105.75(8)
C1 C2 C4 109.83(8)
C8 C2 C4 110.59(9)
N2 C3 C2 123.91(10)
N2 C3 H3A 118.0
C2 C3 H3A 118.0
C5 C4 C2 112.83(9)
C5 C4 H4A 109.0
C2 C4 H4A 109.0
C5 C4 H4B 109.0
C2 C4 H4B 109.0
H4A C4 H4B 107.8
C6 C5 C4 110.86(11)
C6 C5 H5A 109.5
C4 C5 H5A 109.5
C6 C5 H5B 109.5
C4 C5 H5B 109.5
H5A C5 H5B 108.1
C5 C6 C7 110.49(10)
C5 C6 H6A 109.6
C7 C6 H6A 109.6
C5 C6 H6B 109.6
C7 C6 H6B 109.6
H6A C6 H6B 108.1
C6 C7 C8 111.80(10)
C6 C7 H7A 109.3
C8 C7 H7A 109.3
C6 C7 H7B 109.3
C8 C7 H7B 109.3
H7A C7 H7B 107.9
C7 C8 C2 113.33(10)
C7 C8 H8A 108.9
C2 C8 H8A 108.9
C7 C8 H8B 108.9
C2 C8 H8B 108.9
H8A C8 H8B 107.7
C16 C11 C12 122.03(10)
C16 C11 N1 119.66(10)
C12 C11 N1 118.27(10)
C13 C12 C11 117.58(11)
C13 C12 C17 121.70(11)
C11 C12 C17 120.71(10)
C14 C13 C12 121.11(12)
C14 C13 H13A 119.4
C12 C13 H13A 119.4
C13 C14 C15 120.39(11)
C13 C14 H14A 119.8
C15 C14 H14A 119.8
C14 C15 C16 121.04(12)
C14 C15 H15A 119.5
C16 C15 H15A 119.5
C15 C16 C11 117.77(11)
C15 C16 C110 121.47(11)
C11 C16 C110 120.69(10)
C12 C17 C18 110.48(11)
C12 C17 C19 113.41(12)
C18 C17 C19 110.07(13)
C12 C17 H17A 107.5
C18 C17 H17A 107.5
C19 C17 H17A 107.5
C17 C18 H18A 109.5
C17 C18 H18B 109.5
H18A C18 H18B 109.5
C17 C18 H18C 109.5
H18A C18 H18C 109.5
H18B C18 H18C 109.5
C17 C19 H19A 109.5
C17 C19 H19B 109.5
H19A C19 H19B 109.5
C17 C19 H19C 109.5
H19A C19 H19C 109.5
H19B C19 H19C 109.5
C16 C110 C112 114.32(10)
C16 C110 C111 109.42(11)
C112 C110 C111 110.82(12)
C16 C110 H11A 107.3
C112 C110 H11A 107.3
C111 C110 H11A 107.3
C110 C111 H11E 109.5
C110 C111 H11F 109.5
H11E C111 H11F 109.5
C110 C111 H11G 109.5
H11E C111 H11G 109.5
H11F C111 H11G 109.5
C110 C112 H11B 109.5
C110 C112 H11C 109.5
H11B C112 H11C 109.5
C110 C112 H11D 109.5
H11B C112 H11D 109.5
H11C C112 H11D 109.5
C22 C21 C26 122.09(11)
C22 C21 N2 120.20(11)
C26 C21 N2 117.66(10)
C23 C22 C21 117.23(13)
C23 C22 C27 121.13(12)
C21 C22 C27 121.63(11)
C24 C23 C22 121.33(13)
C24 C23 H23A 119.3
C22 C23 H23A 119.3
C25 C24 C23 120.33(12)
C25 C24 H24A 119.8
C23 C24 H24A 119.8
C24 C25 C26 120.92(14)
C24 C25 H25A 119.5
C26 C25 H25A 119.5
C25 C26 C21 117.95(12)
C25 C26 C210 121.83(12)
C21 C26 C210 120.20(10)
C29 C27 C22 112.56(12)
C29 C27 C28 111.01(14)
C22 C27 C28 112.12(14)
C29 C27 H27A 106.9
C22 C27 H27A 106.9
C28 C27 H27A 106.9
C27 C28 H28A 109.5
C27 C28 H28B 109.5
H28A C28 H28B 109.5
C27 C28 H28C 109.5
H28A C28 H28C 109.5
H28B C28 H28C 109.5
C27 C29 H29A 109.5
C27 C29 H29B 109.5
H29A C29 H29B 109.5
C27 C29 H29C 109.5
H29A C29 H29C 109.5
H29B C29 H29C 109.5
C26 C210 C212 111.35(11)
C26 C210 C211 113.00(12)
C212 C210 C211 110.50(12)
C26 C210 H21A 107.2
C212 C210 H21A 107.2
C211 C210 H21A 107.2
C210 C211 H21B 109.5
C210 C211 H21C 109.5
H21B C211 H21C 109.5
C210 C211 H21D 109.5
H21B C211 H21D 109.5
H21C C211 H21D 109.5
C210 C212 H21E 109.5
C210 C212 H21F 109.5
H21E C212 H21F 109.5
C210 C212 H21G 109.5
H21E C212 H21G 109.5
H21F C212 H21G 109.5

loop_
_geom_bond_atom_site_label_1
_geom_bond_atom_site_label_2
_geom_bond_distance
N1 C1 1.2578(13)
N1 C11 1.4348(13)
N2 C3 1.2585(14)
N2 C21 1.4268(14)
C1 C2 1.5113(14)
C1 H1A 0.9500
C2 C3 1.5099(14)
C2 C8 1.5378(14)
C2 C4 1.5486(15)
C3 H3A 0.9500
C4 C5 1.5208(16)
C4 H4A 0.9900
C4 H4B 0.9900
C5 C6 1.518(2)
C5 H5A 0.9900
C5 H5B 0.9900
C6 C7 1.5239(19)
C6 H6A 0.9900
C6 H6B 0.9900
C7 C8 1.5259(17)
C7 H7A 0.9900
C7 H7B 0.9900
C8 H8A 0.9900
C8 H8B 0.9900
C11 C16 1.4008(16)
C11 C12 1.4088(16)
C12 C13 1.3948(16)
C12 C17 1.5196(18)
C13 C14 1.3799(19)
C13 H13A 0.9500
C14 C15 1.3807(18)
C14 H14A 0.9500
C15 C16 1.3958(15)
C15 H15A 0.9500
C16 C110 1.5177(16)
C17 C18 1.521(2)
C17 C19 1.527(2)
C17 H17A 1.0000
C18 H18A 0.9800
C18 H18B 0.9800
C18 H18C 0.9800
C19 H19A 0.9800
C19 H19B 0.9800
C19 H19C 0.9800
C110 C112 1.5218(19)
C110 C111 1.5219(19)
C110 H11A 1.0000
C111 H11E 0.9800
C111 H11F 0.9800
C111 H11G 0.9800
C112 H11B 0.9800
C112 H11C 0.9800
C112 H11D 0.9800
C21 C22 1.4013(16)
C21 C26 1.4046(17)
C22 C23 1.3983(18)
C22 C27 1.518(2)
C23 C24 1.383(2)
C23 H23A 0.9500
C24 C25 1.374(2)
C24 H24A 0.9500
C25 C26 1.3938(17)
C25 H25A 0.9500
C26 C210 1.5172(18)
C27 C29 1.513(2)
C27 C28 1.520(2)
C27 H27A 1.0000
C28 H28A 0.9800
C28 H28B 0.9800
C28 H28C 0.9800
C29 H29A 0.9800
C29 H29B 0.9800
C29 H29C 0.9800
C210 C212 1.525(2)
C210 C211 1.5312(18)
C210 H21A 1.0000
C211 H21B 0.9800
C211 H21C 0.9800
C211 H21D 0.9800
C212 H21E 0.9800
C212 H21F 0.9800
C212 H21G 0.9800

loop_
_geom_torsion_atom_site_label_1
_geom_torsion_atom_site_label_2
_geom_torsion_atom_site_label_3
_geom_torsion_atom_site_label_4
_geom_torsion
C11 N1 C1 C2 -176.43(9)
N1 C1 C2 C3 112.64(11)
N1 C1 C2 C8 -8.21(15)
N1 C1 C2 C4 -132.49(11)
C21 N2 C3 C2 176.95(10)
C1 C2 C3 N2 2.80(14)
C8 C2 C3 N2 126.36(11)
C4 C2 C3 N2 -114.74(11)
C3 C2 C4 C5 -168.95(9)
C1 C2 C4 C5 74.74(12)
C8 C2 C4 C5 -51.13(12)
C2 C4 C5 C6 56.25(13)
C4 C5 C6 C7 -58.10(14)
C5 C6 C7 C8 56.56(15)
C6 C7 C8 C2 -53.03(14)
C3 C2 C8 C7 165.19(9)
C1 C2 C8 C7 -74.50(12)
C4 C2 C8 C7 49.36(12)
C1 N1 C11 C16 -88.57(13)
C1 N1 C11 C12 93.63(12)
C16 C11 C12 C13 3.02(16)
N1 C11 C12 C13 -179.24(10)
C16 C11 C12 C17 -176.46(10)
N1 C11 C12 C17 1.28(15)
C11 C12 C13 C14 -1.05(17)
C17 C12 C13 C14 178.42(11)
C12 C13 C14 C15 -1.30(19)
C13 C14 C15 C16 1.80(19)
C14 C15 C16 C11 0.11(17)
C14 C15 C16 C110 -176.96(11)
C12 C11 C16 C15 -2.56(16)
N1 C11 C16 C15 179.73(9)
C12 C11 C16 C110 174.53(10)
N1 C11 C16 C110 -3.18(15)
C13 C12 C17 C18 -108.88(14)
C11 C12 C17 C18 70.58(15)
C13 C12 C17 C19 15.23(18)
C11 C12 C17 C19 -165.31(12)
C15 C16 C110 C112 -24.33(16)
C11 C16 C110 C112 158.69(12)
C15 C16 C110 C111 100.62(14)
C11 C16 C110 C111 -76.36(14)
C3 N2 C21 C22 79.56(13)
C3 N2 C21 C26 -103.18(12)
C26 C21 C22 C23 4.04(16)
N2 C21 C22 C23 -178.82(10)
C26 C21 C22 C27 -174.59(10)
N2 C21 C22 C27 2.54(16)
C21 C22 C23 C24 -0.80(17)
C27 C22 C23 C24 177.84(12)
C22 C23 C24 C25 -1.94(19)
C23 C24 C25 C26 1.5(2)
C24 C25 C26 C21 1.58(18)
C24 C25 C26 C210 -179.77(12)
C22 C21 C26 C25 -4.45(17)
N2 C21 C26 C25 178.34(10)
C22 C21 C26 C210 176.88(10)
N2 C21 C26 C210 -0.33(15)
C23 C22 C27 C29 71.84(17)
C21 C22 C27 C29 -109.58(15)
C23 C22 C27 C28 -54.18(17)
C21 C22 C27 C28 124.41(14)
C25 C26 C210 C212 -83.09(15)
C21 C26 C210 C212 95.53(13)
C25 C26 C210 C211 41.97(16)
C21 C26 C210 C211 -139.41(12)

loop_
_cod_related_entry_id
_cod_related_entry_database
_cod_related_entry_code
1 ChemSpider 21192365
